data_4105624
loop_
_publ_author_name
'Micheal C. Wilson'
'Sang-Jip Nam'
'Tobias A. M. Gulder'
'Christopher A. Kauffman'
'Paul R. Jensen'
'William Fenical'
'Bradley S. Moore'

_publ_section_title
;
 Structure and Biosynthesis of the Marine Streptomycete Ansamycin
 Ansalactam A and Its Distinctive Branched Chain Polyketide Extender Unit
;
_journal_name_full 'Journal of the American Chemical Society'
_journal_page_first 1971
_journal_page_last 1977
_journal_paper_doi 10.1021/ja109226s
_journal_volume 133
_journal_year 2011
_chemical_formula_sum 'C34.38 H41.75 Cl2.75 N O6'
_chemical_formula_weight 662.43
_chemical_name_systematic
; 
 ? 
;
_space_group_IT_number 4
_symmetry_cell_setting monoclinic
_symmetry_space_group_name_Hall 'P 2yb'
_symmetry_space_group_name_H-M 'P 1 21 1'
_atom_sites_solution_hydrogens geom
_atom_sites_solution_primary direct
_atom_sites_solution_secondary difmap
_audit_creation_method SHELXL-97
_cell_angle_alpha 90.00
_cell_angle_beta 95.564(6)
_cell_angle_gamma 90.00
_cell_formula_units_Z 4
_cell_length_a 11.7897(12)
_cell_length_b 14.5693(14)
_cell_length_c 19.106(2)
_cell_measurement_reflns_used 9909
_cell_measurement_temperature 100(2)
_cell_measurement_theta_max 65.56
_cell_measurement_theta_min 3.82
_cell_volume 3266.3(6)
_computing_cell_refinement 'Bruker SAINT'
_computing_data_collection 'Bruker APEX2'
_computing_data_reduction 'Bruker SAINT'
_computing_molecular_graphics 'Bruker SHELXTL'
_computing_publication_material 'Bruker SHELXTL'
_computing_structure_refinement 'SHELXL-97 (Sheldrick, 2008)'
_computing_structure_solution 'SHELXS-97 (Sheldrick, 2008)'
_diffrn_ambient_temperature 100(2)
_diffrn_measured_fraction_theta_full 0.984
_diffrn_measured_fraction_theta_max 0.971
_diffrn_measurement_device_type 'Bruker APEX-II CCD'
_diffrn_measurement_method '\f and \w scans'
_diffrn_radiation_monochromator graphite
_diffrn_radiation_source 'fine-focus sealed tube'
_diffrn_radiation_type CuK\a
_diffrn_radiation_wavelength 1.54178
_diffrn_reflns_av_R_equivalents 0.0347
_diffrn_reflns_av_sigmaI/netI 0.0380
_diffrn_reflns_limit_h_max 13
_diffrn_reflns_limit_h_min -13
_diffrn_reflns_limit_k_max 15
_diffrn_reflns_limit_k_min -17
_diffrn_reflns_limit_l_max 22
_diffrn_reflns_limit_l_min -22
_diffrn_reflns_number 34969
_diffrn_reflns_theta_full 65.00
_diffrn_reflns_theta_max 65.89
_diffrn_reflns_theta_min 3.77
_exptl_absorpt_coefficient_mu 2.728
_exptl_absorpt_correction_T_max 0.8757
_exptl_absorpt_correction_T_min 0.5981
_exptl_absorpt_correction_type multi-scan
_exptl_absorpt_process_details SADABS
_exptl_crystal_colour colourless
_exptl_crystal_density_diffrn 1.347
_exptl_crystal_description Block
_exptl_crystal_F_000 1399
_exptl_crystal_size_max 0.21
_exptl_crystal_size_mid 0.16
_exptl_crystal_size_min 0.05
_refine_diff_density_max 0.608
_refine_diff_density_min -0.944
_refine_diff_density_rms 0.070
_refine_ls_abs_structure_details 'Flack H D (1983), Acta Cryst. A39, 876-881'
_refine_ls_abs_structure_Flack 0.030(14)
_refine_ls_extinction_method none
_refine_ls_goodness_of_fit_ref 1.046
_refine_ls_hydrogen_treatment constr
_refine_ls_matrix_type full
_refine_ls_number_parameters 830
_refine_ls_number_reflns 10167
_refine_ls_number_restraints 3
_refine_ls_restrained_S_all 1.054
_refine_ls_R_factor_all 0.0506
_refine_ls_R_factor_gt 0.0488
_refine_ls_shift/su_max 0.000
_refine_ls_shift/su_mean 0.000
_refine_ls_structure_factor_coef Fsqd
_refine_ls_weighting_details 'calc w=1/[\s^2^(Fo^2^)+(0.0915P)^2^+2.0814P] where P=(Fo^2^+2Fc^2^)/3'
_refine_ls_weighting_scheme calc
_refine_ls_wR_factor_gt 0.1375
_refine_ls_wR_factor_ref 0.1394
_reflns_number_gt 9769
_reflns_number_total 10167
_reflns_threshold_expression >2\s(I)
_cod_data_source_file ja109226s_si_002.cif
_cod_data_source_block sio28
_cod_original_cell_volume 3266.4(6)
_cod_database_code 4105624

loop_
_symmetry_equiv_pos_as_xyz
'x, y, z'
'-x, y+1/2, -z'

loop_
_atom_site_label
_atom_site_type_symbol
_atom_site_fract_x
_atom_site_fract_y
_atom_site_fract_z
_atom_site_U_iso_or_equiv
_atom_site_adp_type
_atom_site_occupancy
_atom_site_symmetry_multiplicity
_atom_site_calc_flag
_atom_site_refinement_flags
_atom_site_disorder_assembly
_atom_site_disorder_group
O1 O 0.45507(18) 0.79321(17) 0.32141(12) 0.0232(5) Uani 1 1 d . . .
O2 O 0.16703(18) 0.62627(18) 0.12792(12) 0.0248(5) Uani 1 1 d . . .
O3 O -0.07190(18) 0.73236(17) 0.32400(12) 0.0228(5) Uani 1 1 d . . .
H3 H -0.1145 0.7226 0.2869 0.034 Uiso 1 1 calc R . .
O4 O -0.05602(18) 0.73097(18) 0.14714(12) 0.0266(5) Uani 1 1 d . . .
O5 O 0.43875(19) 0.60745(18) 0.39823(12) 0.0252(5) Uani 1 1 d . . .
O6 O 0.73811(17) 0.71952(17) 0.23411(13) 0.0245(5) Uani 1 1 d . . .
N1 N 0.5466(2) 0.72817(19) 0.20569(14) 0.0172(5) Uani 1 1 d . . .
H1 H 0.5492 0.7712 0.1735 0.021 Uiso 1 1 calc R . .
C1 C 0.3919(2) 0.7455(2) 0.28222(15) 0.0165(6) Uani 1 1 d . . .
C2 C 0.4404(2) 0.6887(2) 0.22432(15) 0.0152(6) Uani 1 1 d . . .
C3 C 0.3537(2) 0.6810(2) 0.15939(15) 0.0156(6) Uani 1 1 d . . .
H3B H 0.3581 0.7380 0.1316 0.019 Uiso 1 1 calc R . .
H3A H 0.3777 0.6298 0.1301 0.019 Uiso 1 1 calc R . .
C4 C 0.2310(2) 0.6658(2) 0.17144(15) 0.0154(6) Uani 1 1 d . . .
C5 C 0.1900(2) 0.7038(2) 0.23694(15) 0.0140(6) Uani 1 1 d . . .
C6 C 0.2691(2) 0.7397(2) 0.29031(16) 0.0149(6) Uani 1 1 d . . .
C7 C 0.2296(3) 0.7713(2) 0.35252(16) 0.0189(6) Uani 1 1 d . . .
H7 H 0.2826 0.7959 0.3883 0.023 Uiso 1 1 calc R . .
C8 C 0.1163(3) 0.7677(2) 0.36348(16) 0.0194(6) Uani 1 1 d . . .
C9 C 0.0374(2) 0.7348(2) 0.30915(16) 0.0163(6) Uani 1 1 d . . .
C10 C 0.0737(2) 0.7032(2) 0.24642(15) 0.0164(6) Uani 1 1 d . . .
C11 C -0.0148(2) 0.6729(2) 0.18844(16) 0.0207(7) Uani 1 1 d . . .
C12 C -0.0557(3) 0.5773(3) 0.1863(2) 0.0279(8) Uani 1 1 d . . .
C13 C -0.0149(3) 0.5223(2) 0.2394(2) 0.0252(7) Uani 1 1 d . . .
H13 H 0.0387 0.5510 0.2728 0.030 Uiso 1 1 calc R . .
C14 C -0.0382(3) 0.4268(3) 0.2550(2) 0.0346(9) Uani 1 1 d . . .
C15 C 0.0076(3) 0.3896(3) 0.3147(3) 0.0382(10) Uani 1 1 d . . .
H15 H -0.0107 0.3269 0.3211 0.046 Uiso 1 1 calc R . .
C16 C 0.0853(3) 0.4324(3) 0.3748(2) 0.0363(9) Uani 1 1 d . . .
H16 H 0.0419 0.4824 0.3962 0.044 Uiso 1 1 calc R . .
C17 C 0.1927(3) 0.4739(2) 0.35043(18) 0.0236(7) Uani 1 1 d . . .
H17 H 0.2115 0.4570 0.3050 0.028 Uiso 1 1 calc R . .
C18 C 0.2627(3) 0.5316(2) 0.38669(17) 0.0221(7) Uani 1 1 d . . .
C19 C 0.3723(3) 0.5611(2) 0.36034(16) 0.0190(7) Uani 1 1 d . . .
C20 C 0.4016(2) 0.5310(2) 0.28776(15) 0.0156(6) Uani 1 1 d . . .
H20 H 0.3287 0.5321 0.2563 0.019 Uiso 1 1 calc R . .
C21 C 0.4861(2) 0.5931(2) 0.25304(16) 0.0164(6) Uani 1 1 d . . .
H21 H 0.5037 0.5586 0.2102 0.020 Uiso 1 1 calc R . .
C22 C 0.6040(2) 0.6189(2) 0.29037(16) 0.0188(6) Uani 1 1 d . . .
H22 H 0.5907 0.6489 0.3359 0.023 Uiso 1 1 calc R . .
C23 C 0.6401(3) 0.6936(2) 0.24164(16) 0.0191(6) Uani 1 1 d . . .
C24 C 0.0733(3) 0.7989(3) 0.43079(18) 0.0283(8) Uani 1 1 d . . .
H24A H 0.0355 0.7476 0.4522 0.042 Uiso 1 1 calc R . .
H24B H 0.0189 0.8492 0.4210 0.042 Uiso 1 1 calc R . .
H24C H 0.1375 0.8202 0.4631 0.042 Uiso 1 1 calc R . .
C25 C -0.1410(4) 0.5554(4) 0.1258(3) 0.0520(12) Uani 1 1 d . . .
H25A H -0.1110 0.5068 0.0973 0.078 Uiso 1 1 calc R . .
H25C H -0.1561 0.6104 0.0970 0.078 Uiso 1 1 calc R . .
H25B H -0.2119 0.5345 0.1435 0.078 Uiso 1 1 calc R . .
C26 C -0.1133(4) 0.3685(3) 0.2057(3) 0.0549(14) Uani 1 1 d . . .
H26B H -0.1204 0.3073 0.2262 0.082 Uiso 1 1 calc R . .
H26A H -0.0800 0.3631 0.1609 0.082 Uiso 1 1 calc R . .
H26C H -0.1889 0.3968 0.1977 0.082 Uiso 1 1 calc R . .
C27 C 0.1184(4) 0.3599(4) 0.4323(3) 0.0553(13) Uani 1 1 d . . .
H27A H 0.1581 0.3088 0.4119 0.083 Uiso 1 1 calc R . .
H27B H 0.0495 0.3370 0.4512 0.083 Uiso 1 1 calc R . .
H27C H 0.1687 0.3879 0.4702 0.083 Uiso 1 1 calc R . .
C28 C 0.2432(3) 0.5686(3) 0.45828(19) 0.0337(9) Uani 1 1 d . . .
H28A H 0.1627 0.5614 0.4660 0.051 Uiso 1 1 calc R . .
H28C H 0.2638 0.6337 0.4609 0.051 Uiso 1 1 calc R . .
H28B H 0.2905 0.5345 0.4945 0.051 Uiso 1 1 calc R . .
C29 C 0.4428(3) 0.4303(2) 0.29070(18) 0.0234(7) Uani 1 1 d . . .
H29C H 0.5086 0.4244 0.3259 0.035 Uiso 1 1 calc R . .
H29B H 0.4649 0.4121 0.2445 0.035 Uiso 1 1 calc R . .
H29A H 0.3812 0.3904 0.3035 0.035 Uiso 1 1 calc R . .
C30 C 0.6911(3) 0.5425(3) 0.3070(2) 0.0295(8) Uani 1 1 d . . .
H30A H 0.6708 0.4894 0.2759 0.035 Uiso 1 1 calc R . .
H30B H 0.7672 0.5645 0.2968 0.035 Uiso 1 1 calc R . .
C31 C 0.6973(3) 0.5110(4) 0.3830(2) 0.0422(11) Uani 1 1 d . . .
H31 H 0.6174 0.5079 0.3962 0.051 Uiso 1 1 calc R . .
C32 C 0.7486(4) 0.4144(5) 0.3932(3) 0.074(2) Uani 1 1 d . . .
H32C H 0.8286 0.4156 0.3834 0.112 Uiso 1 1 calc R . .
H32A H 0.7061 0.3715 0.3610 0.112 Uiso 1 1 calc R . .
H32B H 0.7437 0.3944 0.4418 0.112 Uiso 1 1 calc R . .
C33 C 0.7619(4) 0.5835(5) 0.4324(3) 0.073(2) Uani 1 1 d . . .
H33B H 0.7574 0.5659 0.4815 0.110 Uiso 1 1 calc R . .
H33A H 0.7268 0.6439 0.4239 0.110 Uiso 1 1 calc R . .
H33C H 0.8419 0.5861 0.4227 0.110 Uiso 1 1 calc R . .
O1' O 1.08708(18) 0.42200(16) 0.76074(11) 0.0200(5) Uani 1 1 d . . .
O2' O 0.86525(18) 0.41623(17) 0.99259(11) 0.0216(5) Uani 1 1 d . . .
O3' O 0.56445(17) 0.47937(17) 0.78458(12) 0.0211(5) Uani 1 1 d . . .
H3' H 0.5335 0.4682 0.8215 0.032 Uiso 1 1 calc R . .
O4' O 0.62698(19) 0.35957(16) 0.93516(12) 0.0237(5) Uani 1 1 d . . .
O5' O 1.06328(17) 0.63149(16) 0.77971(11) 0.0188(4) Uani 1 1 d . . .
O6' O 1.39640(17) 0.41340(15) 0.85424(12) 0.0204(5) Uani 1 1 d . . .
N1' N 1.2156(2) 0.38647(19) 0.88241(14) 0.0180(5) Uani 1 1 d . . .
H1' H 1.2238 0.3272 0.8903 0.022 Uiso 1 1 calc R . .
C1' C 1.0391(2) 0.4314(2) 0.81363(15) 0.0151(6) Uani 1 1 d . . .
C2' C 1.1076(2) 0.4357(2) 0.88617(16) 0.0165(6) Uani 1 1 d . . .
C3' C 1.0406(2) 0.3957(2) 0.94392(16) 0.0201(6) Uani 1 1 d . . .
H3'A H 1.0493 0.3282 0.9435 0.024 Uiso 1 1 calc R . .
H3'B H 1.0762 0.4180 0.9899 0.024 Uiso 1 1 calc R . .
C4' C 0.9147(2) 0.4176(2) 0.93938(16) 0.0154(6) Uani 1 1 d . . .
C5' C 0.8531(2) 0.4368(2) 0.86956(15) 0.0143(6) Uani 1 1 d . . .
C6' C 0.9132(2) 0.4433(2) 0.80980(16) 0.0156(6) Uani 1 1 d . . .
C7' C 0.8551(3) 0.4624(2) 0.74487(16) 0.0160(6) Uani 1 1 d . . .
H7' H 0.8966 0.4664 0.7048 0.019 Uiso 1 1 calc R . .
C8' C 0.7382(3) 0.4759(2) 0.73663(16) 0.0174(6) Uani 1 1 d . . .
C9' C 0.6777(3) 0.4666(2) 0.79668(16) 0.0164(6) Uani 1 1 d . . .
C10' C 0.7340(3) 0.4485(2) 0.86282(16) 0.0146(6) Uani 1 1 d . . .
C11' C 0.6631(2) 0.4355(2) 0.92407(15) 0.0163(6) Uani 1 1 d . . .
C12' C 0.6309(2) 0.5163(2) 0.96524(16) 0.0166(6) Uani 1 1 d . . .
C13' C 0.6667(2) 0.5999(2) 0.94692(16) 0.0161(6) Uani 1 1 d . . .
H13A H 0.7102 0.5997 0.9076 0.019 Uiso 1 1 calc R . .
C14' C 0.6505(2) 0.6910(2) 0.97669(15) 0.0177(6) Uani 1 1 d . . .
C15' C 0.6866(3) 0.7665(2) 0.94581(17) 0.0198(6) Uani 1 1 d . . .
H15A H 0.6762 0.8228 0.9694 0.024 Uiso 1 1 calc R . .
C16' C 0.7420(3) 0.7729(2) 0.87773(17) 0.0190(6) Uani 1 1 d . . .
H16A H 0.6871 0.7488 0.8389 0.023 Uiso 1 1 calc R . .
C17' C 0.8503(2) 0.7169(2) 0.87988(16) 0.0177(6) Uani 1 1 d . . .
H17A H 0.8877 0.7023 0.9248 0.021 Uiso 1 1 calc R . .
C18' C 0.8974(2) 0.6864(2) 0.82358(15) 0.0164(6) Uani 1 1 d . . .
C19' C 1.0115(2) 0.6415(2) 0.83118(15) 0.0144(6) Uani 1 1 d . . .
C20' C 1.0656(2) 0.6117(2) 0.90405(16) 0.0166(6) Uani 1 1 d . . .
H20A H 1.0024 0.5884 0.9306 0.020 Uiso 1 1 calc R . .
C21' C 1.1541(2) 0.5342(2) 0.90395(16) 0.0158(6) Uani 1 1 d . . .
H21A H 1.1868 0.5299 0.9541 0.019 Uiso 1 1 calc R . .
C22' C 1.2592(2) 0.5401(2) 0.86226(16) 0.0169(6) Uani 1 1 d . . .
H22A H 1.2308 0.5528 0.8122 0.020 Uiso 1 1 calc R . .
C23' C 1.3003(2) 0.4413(2) 0.86569(15) 0.0166(6) Uani 1 1 d . . .
C24' C 0.6756(3) 0.4992(3) 0.66687(17) 0.0248(7) Uani 1 1 d . . .
H24E H 0.7299 0.5033 0.6313 0.037 Uiso 1 1 calc R . .
H24F H 0.6367 0.5582 0.6702 0.037 Uiso 1 1 calc R . .
H24D H 0.6194 0.4513 0.6535 0.037 Uiso 1 1 calc R . .
C25' C 0.5579(3) 0.4923(3) 1.02346(18) 0.0266(7) Uani 1 1 d . . .
H25D H 0.5191 0.4338 1.0126 0.040 Uiso 1 1 calc R . .
H25E H 0.5011 0.5407 1.0275 0.040 Uiso 1 1 calc R . .
H25F H 0.6062 0.4869 1.0680 0.040 Uiso 1 1 calc R . .
C26' C 0.5911(3) 0.7030(3) 1.04263(17) 0.0252(7) Uani 1 1 d . . .
H26D H 0.5126 0.6807 1.0343 0.038 Uiso 1 1 calc R . .
H26F H 0.5906 0.7682 1.0553 0.038 Uiso 1 1 calc R . .
H26E H 0.6316 0.6680 1.0811 0.038 Uiso 1 1 calc R . .
C27' C 0.7674(3) 0.8738(2) 0.86195(18) 0.0246(7) Uani 1 1 d . . .
H27F H 0.8265 0.8969 0.8971 0.037 Uiso 1 1 calc R . .
H27E H 0.6978 0.9103 0.8636 0.037 Uiso 1 1 calc R . .
H27D H 0.7939 0.8786 0.8151 0.037 Uiso 1 1 calc R . .
C28' C 0.8438(2) 0.6996(2) 0.74933(16) 0.0194(6) Uani 1 1 d . . .
H28F H 0.8600 0.7618 0.7334 0.029 Uiso 1 1 calc R . .
H28E H 0.7612 0.6910 0.7479 0.029 Uiso 1 1 calc R . .
H28D H 0.8755 0.6547 0.7184 0.029 Uiso 1 1 calc R . .
C29' C 1.1176(3) 0.6958(2) 0.94493(16) 0.0211(6) Uani 1 1 d . . .
H29E H 1.1776 0.7227 0.9193 0.032 Uiso 1 1 calc R . .
H29F H 1.1501 0.6765 0.9917 0.032 Uiso 1 1 calc R . .
H29D H 1.0579 0.7417 0.9496 0.032 Uiso 1 1 calc R . .
C30' C 1.3495(3) 0.6126(2) 0.88416(17) 0.0197(6) Uani 1 1 d . . .
H30D H 1.3400 0.6328 0.9327 0.024 Uiso 1 1 calc R . .
H30C H 1.4259 0.5843 0.8845 0.024 Uiso 1 1 calc R . .
C31' C 1.3442(3) 0.6968(2) 0.83611(19) 0.0249(7) Uani 1 1 d . . .
H31A H 1.2621 0.7092 0.8209 0.030 Uiso 1 1 calc R . .
C32' C 1.3929(3) 0.7818(3) 0.8745(2) 0.0364(9) Uani 1 1 d . . .
H32F H 1.4736 0.7716 0.8901 0.055 Uiso 1 1 calc R . .
H32E H 1.3509 0.7939 0.9153 0.055 Uiso 1 1 calc R . .
H32D H 1.3856 0.8346 0.8426 0.055 Uiso 1 1 calc R . .
C33' C 1.4036(4) 0.6789(3) 0.7704(2) 0.0409(9) Uani 1 1 d . . .
H33F H 1.4857 0.6727 0.7832 0.061 Uiso 1 1 calc R . .
H33E H 1.3894 0.7304 0.7376 0.061 Uiso 1 1 calc R . .
H33D H 1.3739 0.6223 0.7479 0.061 Uiso 1 1 calc R . .
C1S C 0.1055(4) 0.5758(3) 0.6237(2) 0.0461(11) Uani 1 1 d . . .
H1SA H 0.1575 0.5287 0.6075 0.055 Uiso 1 1 calc R . .
H1SB H 0.0942 0.5625 0.6734 0.055 Uiso 1 1 calc R . .
C2S C 0.4602(9) 0.2743(5) 0.5013(4) 0.109(3) Uani 1 1 d . . .
H2SB H 0.5255 0.2376 0.5223 0.131 Uiso 0.677(13) 1 calc PR A 1
H2SA H 0.4008 0.2722 0.5345 0.131 Uiso 0.677(13) 1 calc PR A 1
H2SC H 0.3788 0.2722 0.5050 0.131 Uiso 0.323(13) 1 d PR A 2
H2SD H 0.4990 0.2436 0.5418 0.131 Uiso 0.323(13) 1 d PR A 2
C3S C 0.3163(5) 0.4029(4) 0.6649(3) 0.064(2) Uani 0.75 1 d PD . .
H3SA H 0.3777 0.3694 0.6933 0.077 Uiso 0.75 1 calc PR . .
H3SB H 0.2551 0.4155 0.6956 0.077 Uiso 0.75 1 calc PR . .
Cl1S Cl 0.16791(9) 0.68538(8) 0.61796(5) 0.0449(2) Uani 1 1 d . . .
Cl2S Cl -0.02563(14) 0.56990(13) 0.57256(6) 0.0788(5) Uani 1 1 d . . .
Cl3S Cl 0.4093(6) 0.22259(19) 0.42909(18) 0.094(2) Uani 0.677(13) 1 d P A 1
Cl3B Cl 0.4943(13) 0.2170(4) 0.4160(3) 0.091(3) Uani 0.323(13) 1 d P A 2
Cl4S Cl 0.50527(12) 0.38690(10) 0.49678(7) 0.0588(3) Uani 1 1 d . A .
Cl5S Cl 0.3715(2) 0.5093(2) 0.63730(13) 0.0952(8) Uani 0.75 1 d PD . .
Cl6S Cl 0.2660(2) 0.3378(3) 0.60116(16) 0.1144(11) Uani 0.75 1 d PD . .

loop_
_atom_site_aniso_label
_atom_site_aniso_U_11
_atom_site_aniso_U_22
_atom_site_aniso_U_33
_atom_site_aniso_U_23
_atom_site_aniso_U_13
_atom_site_aniso_U_12
O1 0.0156(10) 0.0244(13) 0.0298(12) -0.0077(10) 0.0032(9) -0.0011(9)
O2 0.0186(11) 0.0344(14) 0.0218(11) -0.0076(10) 0.0039(9) -0.0002(10)
O3 0.0141(10) 0.0298(13) 0.0257(11) -0.0025(10) 0.0090(8) 0.0005(9)
O4 0.0192(10) 0.0339(14) 0.0263(12) -0.0027(11) -0.0003(9) 0.0060(10)
O5 0.0220(11) 0.0336(14) 0.0199(11) -0.0002(10) 0.0018(9) 0.0022(10)
O6 0.0127(10) 0.0271(13) 0.0347(12) 0.0028(10) 0.0070(9) -0.0009(9)
N1 0.0124(11) 0.0162(14) 0.0241(13) 0.0031(11) 0.0078(10) -0.0005(10)
C1 0.0153(14) 0.0141(16) 0.0203(15) 0.0006(12) 0.0025(12) 0.0008(12)
C2 0.0126(13) 0.0161(16) 0.0179(14) 0.0027(12) 0.0064(11) 0.0015(11)
C3 0.0152(13) 0.0169(15) 0.0155(13) -0.0001(12) 0.0049(11) 0.0013(12)
C4 0.0182(14) 0.0154(16) 0.0130(13) 0.0008(11) 0.0028(11) 0.0010(12)
C5 0.0140(13) 0.0104(14) 0.0177(14) 0.0007(11) 0.0023(11) 0.0014(11)
C6 0.0146(14) 0.0118(15) 0.0189(14) 0.0006(12) 0.0044(11) 0.0010(11)
C7 0.0210(15) 0.0167(16) 0.0189(15) 0.0023(12) 0.0014(12) 0.0025(12)
C8 0.0183(15) 0.0222(17) 0.0189(15) -0.0008(12) 0.0074(12) 0.0023(12)
C9 0.0124(13) 0.0143(15) 0.0229(15) 0.0014(12) 0.0048(11) 0.0029(11)
C10 0.0173(14) 0.0133(15) 0.0184(14) 0.0006(11) 0.0014(11) -0.0007(11)
C11 0.0104(13) 0.0284(19) 0.0240(15) -0.0043(14) 0.0054(12) 0.0053(12)
C12 0.0150(15) 0.030(2) 0.0391(19) -0.0151(16) 0.0027(13) -0.0003(14)
C13 0.0126(14) 0.0215(17) 0.043(2) -0.0103(15) 0.0087(13) -0.0033(13)
C14 0.0148(15) 0.0195(19) 0.071(3) -0.0088(19) 0.0134(16) -0.0003(13)
C15 0.0218(17) 0.0151(18) 0.081(3) 0.0006(19) 0.0236(18) -0.0035(14)
C16 0.0260(18) 0.029(2) 0.058(2) 0.0089(18) 0.0272(17) -0.0027(16)
C17 0.0185(15) 0.0226(18) 0.0321(17) 0.0072(14) 0.0139(13) 0.0032(13)
C18 0.0222(16) 0.0231(18) 0.0225(16) 0.0079(13) 0.0101(13) 0.0045(13)
C19 0.0163(14) 0.0204(17) 0.0208(15) 0.0070(13) 0.0046(12) 0.0035(12)
C20 0.0115(13) 0.0198(17) 0.0162(14) 0.0039(12) 0.0053(11) 0.0002(12)
C21 0.0124(13) 0.0177(16) 0.0197(14) 0.0027(12) 0.0051(11) 0.0019(12)
C22 0.0110(13) 0.0226(18) 0.0233(15) 0.0049(13) 0.0038(11) 0.0016(12)
C23 0.0166(14) 0.0190(17) 0.0226(15) 0.0001(13) 0.0068(11) 0.0021(12)
C24 0.0203(16) 0.039(2) 0.0262(18) -0.0083(15) 0.0077(13) 0.0004(15)
C25 0.051(3) 0.043(3) 0.057(3) -0.020(2) -0.020(2) -0.001(2)
C26 0.028(2) 0.027(2) 0.109(4) -0.024(2) 0.004(2) -0.0053(17)
C27 0.057(3) 0.050(3) 0.064(3) 0.019(2) 0.031(2) -0.016(2)
C28 0.0357(19) 0.041(2) 0.0274(18) 0.0045(16) 0.0173(15) 0.0029(17)
C29 0.0224(15) 0.0182(17) 0.0310(17) 0.0056(14) 0.0103(13) 0.0052(13)
C30 0.0108(14) 0.033(2) 0.045(2) 0.0123(17) 0.0094(14) 0.0054(13)
C31 0.0156(16) 0.062(3) 0.050(2) 0.029(2) 0.0042(15) 0.0105(17)
C32 0.036(2) 0.092(5) 0.101(4) 0.069(4) 0.034(3) 0.041(3)
C33 0.045(3) 0.131(6) 0.041(3) 0.035(3) -0.009(2) -0.005(3)
O1' 0.0175(10) 0.0229(12) 0.0207(10) -0.0011(9) 0.0079(8) 0.0016(9)
O2' 0.0198(10) 0.0275(13) 0.0185(10) 0.0044(9) 0.0070(8) 0.0048(9)
O3' 0.0116(10) 0.0285(13) 0.0233(11) 0.0020(9) 0.0028(8) 0.0015(9)
O4' 0.0247(11) 0.0196(13) 0.0288(12) -0.0018(9) 0.0131(9) -0.0044(9)
O5' 0.0167(10) 0.0219(12) 0.0186(10) -0.0006(9) 0.0054(8) 0.0024(9)
O6' 0.0124(10) 0.0178(12) 0.0317(12) 0.0000(9) 0.0061(8) 0.0020(8)
N1' 0.0105(11) 0.0162(14) 0.0276(13) 0.0036(11) 0.0033(10) 0.0029(10)
C1' 0.0121(13) 0.0128(15) 0.0210(15) -0.0004(12) 0.0054(11) -0.0025(11)
C2' 0.0121(13) 0.0166(16) 0.0212(15) 0.0022(12) 0.0042(11) 0.0044(12)
C3' 0.0149(14) 0.0217(17) 0.0242(15) 0.0066(13) 0.0048(12) 0.0013(13)
C4' 0.0155(14) 0.0112(15) 0.0201(14) 0.0006(11) 0.0040(11) -0.0007(11)
C5' 0.0138(13) 0.0128(15) 0.0168(14) -0.0016(11) 0.0041(11) -0.0008(11)
C6' 0.0145(14) 0.0114(15) 0.0215(15) -0.0010(12) 0.0047(11) -0.0029(11)
C7' 0.0189(15) 0.0132(15) 0.0165(14) -0.0002(11) 0.0052(11) -0.0035(11)
C8' 0.0183(15) 0.0145(16) 0.0197(15) -0.0001(12) 0.0037(12) -0.0031(12)
C9' 0.0137(14) 0.0142(16) 0.0217(15) -0.0018(11) 0.0040(11) -0.0010(11)
C10' 0.0165(14) 0.0102(15) 0.0179(14) -0.0020(11) 0.0054(11) -0.0012(11)
C11' 0.0108(13) 0.0212(17) 0.0173(14) -0.0001(12) 0.0035(11) 0.0000(12)
C12' 0.0146(13) 0.0175(16) 0.0179(14) -0.0007(12) 0.0027(11) 0.0033(12)
C13' 0.0132(13) 0.0190(16) 0.0162(13) -0.0001(11) 0.0023(11) 0.0038(12)
C14' 0.0140(13) 0.0201(16) 0.0192(14) -0.0044(12) 0.0021(11) 0.0038(12)
C15' 0.0153(14) 0.0202(17) 0.0243(15) -0.0043(13) 0.0045(12) 0.0014(12)
C16' 0.0177(14) 0.0142(16) 0.0248(16) -0.0001(12) 0.0011(12) 0.0038(12)
C17' 0.0158(14) 0.0179(16) 0.0194(14) 0.0014(12) 0.0018(11) -0.0008(12)
C18' 0.0151(13) 0.0154(15) 0.0190(14) 0.0034(12) 0.0028(11) -0.0024(12)
C19' 0.0131(13) 0.0118(15) 0.0182(14) 0.0007(11) 0.0010(11) 0.0008(11)
C20' 0.0148(14) 0.0182(17) 0.0173(14) 0.0011(12) 0.0047(11) 0.0015(12)
C21' 0.0139(13) 0.0142(16) 0.0193(14) -0.0005(11) 0.0021(11) 0.0003(11)
C22' 0.0121(13) 0.0177(17) 0.0210(15) 0.0016(12) 0.0029(11) 0.0029(12)
C23' 0.0144(14) 0.0176(16) 0.0177(14) 0.0008(11) 0.0013(11) -0.0005(12)
C24' 0.0208(15) 0.030(2) 0.0236(16) 0.0023(14) 0.0009(12) -0.0048(13)
C25' 0.0354(18) 0.0199(18) 0.0269(17) 0.0026(14) 0.0154(14) 0.0041(14)
C26' 0.0272(16) 0.0251(19) 0.0248(16) -0.0046(13) 0.0103(13) 0.0037(14)
C27' 0.0297(17) 0.0179(18) 0.0265(16) 0.0030(13) 0.0043(13) 0.0013(13)
C28' 0.0165(14) 0.0233(18) 0.0183(14) 0.0013(12) 0.0021(11) 0.0014(12)
C29' 0.0200(14) 0.0203(18) 0.0232(15) -0.0035(13) 0.0025(12) 0.0017(13)
C30' 0.0143(14) 0.0170(17) 0.0272(16) 0.0003(12) -0.0014(12) 0.0005(12)
C31' 0.0153(14) 0.0203(18) 0.0384(18) 0.0048(15) -0.0006(13) -0.0013(13)
C32' 0.0255(18) 0.021(2) 0.061(3) 0.0071(18) -0.0036(17) -0.0041(15)
C33' 0.040(2) 0.039(2) 0.045(2) 0.0111(19) 0.0122(17) -0.0062(18)
C1S 0.066(3) 0.048(3) 0.0276(19) -0.0120(18) 0.0174(19) -0.022(2)
C2S 0.160(8) 0.076(5) 0.078(4) 0.041(4) -0.055(5) -0.054(5)
C3S 0.046(3) 0.080(5) 0.072(4) 0.047(4) 0.039(3) 0.037(4)
Cl1S 0.0499(5) 0.0428(6) 0.0435(5) -0.0104(4) 0.0119(4) -0.0112(5)
Cl2S 0.0832(9) 0.1170(14) 0.0365(6) -0.0029(7) 0.0066(6) -0.0607(9)
Cl3S 0.166(5) 0.0552(15) 0.0563(16) -0.0156(10) -0.006(2) 0.0039(18)
Cl3B 0.162(9) 0.047(3) 0.070(3) -0.005(2) 0.037(4) -0.007(4)
Cl4S 0.0681(7) 0.0603(8) 0.0482(6) 0.0128(5) 0.0069(5) -0.0149(6)
Cl5S 0.0853(14) 0.113(2) 0.0822(14) -0.0140(14) -0.0193(12) 0.0278(14)
Cl6S 0.0822(15) 0.156(3) 0.1042(19) 0.054(2) 0.0046(14) -0.0372(17)

loop_
_atom_type_symbol
_atom_type_description
_atom_type_scat_dispersion_real
_atom_type_scat_dispersion_imag
_atom_type_scat_source
C C 0.0181 0.0091 'International Tables Vol C Tables 4.2.6.8 and 6.1.1.4'
H H 0.0000 0.0000 'International Tables Vol C Tables 4.2.6.8 and 6.1.1.4'
N N 0.0311 0.0180 'International Tables Vol C Tables 4.2.6.8 and 6.1.1.4'
O O 0.0492 0.0322 'International Tables Vol C Tables 4.2.6.8 and 6.1.1.4'
Cl Cl 0.3639 0.7018 'International Tables Vol C Tables 4.2.6.8 and 6.1.1.4'

loop_
_geom_angle_atom_site_label_1
_geom_angle_atom_site_label_2
_geom_angle_atom_site_label_3
_geom_angle
C9 O3 H3 109.5
C23 N1 C2 114.3(3)
C23 N1 H1 122.9
C2 N1 H1 122.9
O1 C1 C6 121.0(3)
O1 C1 C2 120.1(3)
C6 C1 C2 118.9(3)
N1 C2 C3 110.7(2)
N1 C2 C1 110.6(3)
C3 C2 C1 110.9(2)
N1 C2 C21 99.3(2)
C3 C2 C21 113.4(3)
C1 C2 C21 111.4(2)
C4 C3 C2 117.6(2)
C4 C3 H3B 107.9
C2 C3 H3B 107.9
C4 C3 H3A 107.9
C2 C3 H3A 107.9
H3B C3 H3A 107.2
O2 C4 C5 121.4(3)
O2 C4 C3 120.6(3)
C5 C4 C3 118.0(3)
C10 C5 C6 119.6(3)
C10 C5 C4 120.5(3)
C6 C5 C4 119.9(3)
C7 C6 C5 119.0(3)
C7 C6 C1 118.9(3)
C5 C6 C1 122.1(3)
C8 C7 C6 121.8(3)
C8 C7 H7 119.1
C6 C7 H7 119.1
C7 C8 C9 118.9(3)
C7 C8 C24 122.3(3)
C9 C8 C24 118.7(3)
O3 C9 C10 123.7(3)
O3 C9 C8 115.5(3)
C10 C9 C8 120.7(3)
C9 C10 C5 119.8(3)
C9 C10 C11 118.7(3)
C5 C10 C11 121.4(3)
O4 C11 C12 121.8(3)
O4 C11 C10 118.2(3)
C12 C11 C10 119.8(3)
C13 C12 C11 116.8(3)
C13 C12 C25 128.4(4)
C11 C12 C25 114.7(4)
C12 C13 C14 131.6(3)
C12 C13 H13 114.2
C14 C13 H13 114.2
C15 C14 C13 119.8(4)
C15 C14 C26 118.4(4)
C13 C14 C26 121.8(4)
C14 C15 C16 129.9(4)
C14 C15 H15 115.0
C16 C15 H15 115.0
C17 C16 C15 112.9(3)
C17 C16 C27 109.2(3)
C15 C16 C27 110.2(4)
C17 C16 H16 108.1
C15 C16 H16 108.1
C27 C16 H16 108.1
C18 C17 C16 126.1(3)
C18 C17 H17 117.0
C16 C17 H17 117.0
C17 C18 C19 121.4(3)
C17 C18 C28 123.9(3)
C19 C18 C28 114.6(3)
O5 C19 C18 119.1(3)
O5 C19 C20 120.7(3)
C18 C19 C20 120.2(3)
C19 C20 C21 115.8(3)
C19 C20 C29 109.7(3)
C21 C20 C29 111.0(2)
C19 C20 H20 106.6
C21 C20 H20 106.6
C29 C20 H20 106.6
C20 C21 C22 122.3(3)
C20 C21 C2 117.1(2)
C22 C21 C2 102.0(2)
C20 C21 H21 104.5
C22 C21 H21 104.5
C2 C21 H21 104.5
C23 C22 C30 115.3(3)
C23 C22 C21 100.6(2)
C30 C22 C21 118.4(3)
C23 C22 H22 107.3
C30 C22 H22 107.3
C21 C22 H22 107.3
O6 C23 N1 123.8(3)
O6 C23 C22 127.6(3)
N1 C23 C22 108.6(2)
C8 C24 H24A 109.5
C8 C24 H24B 109.5
H24A C24 H24B 109.5
C8 C24 H24C 109.5
H24A C24 H24C 109.5
H24B C24 H24C 109.5
C12 C25 H25A 109.5
C12 C25 H25C 109.5
H25A C25 H25C 109.5
C12 C25 H25B 109.5
H25A C25 H25B 109.5
H25C C25 H25B 109.5
C14 C26 H26B 109.5
C14 C26 H26A 109.5
H26B C26 H26A 109.5
C14 C26 H26C 109.5
H26B C26 H26C 109.5
H26A C26 H26C 109.5
C16 C27 H27A 109.5
C16 C27 H27B 109.5
H27A C27 H27B 109.5
C16 C27 H27C 109.5
H27A C27 H27C 109.5
H27B C27 H27C 109.5
C18 C28 H28A 109.5
C18 C28 H28C 109.5
H28A C28 H28C 109.5
C18 C28 H28B 109.5
H28A C28 H28B 109.5
H28C C28 H28B 109.5
C20 C29 H29C 109.5
C20 C29 H29B 109.5
H29C C29 H29B 109.5
C20 C29 H29A 109.5
H29C C29 H29A 109.5
H29B C29 H29A 109.5
C31 C30 C22 112.9(3)
C31 C30 H30A 109.0
C22 C30 H30A 109.0
C31 C30 H30B 109.0
C22 C30 H30B 109.0
H30A C30 H30B 107.8
C30 C31 C32 112.3(4)
C30 C31 C33 110.4(4)
C32 C31 C33 112.3(4)
C30 C31 H31 107.2
C32 C31 H31 107.2
C33 C31 H31 107.2
C31 C32 H32C 109.5
C31 C32 H32A 109.5
H32C C32 H32A 109.5
C31 C32 H32B 109.5
H32C C32 H32B 109.5
H32A C32 H32B 109.5
C31 C33 H33B 109.5
C31 C33 H33A 109.5
H33B C33 H33A 109.5
C31 C33 H33C 109.5
H33B C33 H33C 109.5
H33A C33 H33C 109.5
C9' O3' H3' 109.5
C23' N1' C2' 113.0(3)
C23' N1' H1' 123.5
C2' N1' H1' 123.5
O1' C1' C6' 121.0(3)
O1' C1' C2' 120.6(3)
C6' C1' C2' 118.3(2)
N1' C2' C3' 111.1(2)
N1' C2' C1' 108.6(2)
C3' C2' C1' 111.8(2)
N1' C2' C21' 99.9(2)
C3' C2' C21' 112.8(3)
C1' C2' C21' 112.1(3)
C4' C3' C2' 116.7(3)
C4' C3' H3'A 108.1
C2' C3' H3'A 108.1
C4' C3' H3'B 108.1
C2' C3' H3'B 108.1
H3'A C3' H3'B 107.3
O2' C4' C5' 121.4(3)
O2' C4' C3' 119.6(3)
C5' C4' C3' 118.9(3)
C6' C5' C10' 119.6(3)
C6' C5' C4' 120.2(3)
C10' C5' C4' 120.1(3)
C7' C6' C5' 119.8(3)
C7' C6' C1' 118.1(3)
C5' C6' C1' 122.1(3)
C8' C7' C6' 122.0(3)
C8' C7' H7' 119.0
C6' C7' H7' 119.0
C7' C8' C9' 117.9(3)
C7' C8' C24' 122.1(3)
C9' C8' C24' 120.0(3)
O3' C9' C10' 124.0(3)
O3' C9' C8' 114.7(3)
C10' C9' C8' 121.3(3)
C9' C10' C5' 119.2(3)
C9' C10' C11' 118.3(3)
C5' C10' C11' 122.3(3)
O4' C11' C12' 121.3(3)
O4' C11' C10' 118.6(3)
C12' C11' C10' 119.9(3)
C13' C12' C11' 118.5(3)
C13' C12' C25' 128.0(3)
C11' C12' C25' 113.5(3)
C12' C13' C14' 131.6(3)
C12' C13' H13A 114.2
C14' C13' H13A 114.2
C15' C14' C13' 121.1(3)
C15' C14' C26' 117.8(3)
C13' C14' C26' 121.2(3)
C14' C15' C16' 127.7(3)
C14' C15' H15A 116.1
C16' C15' H15A 116.1
C17' C16' C15' 112.1(3)
C17' C16' C27' 110.0(3)
C15' C16' C27' 109.6(3)
C17' C16' H16A 108.3
C15' C16' H16A 108.3
C27' C16' H16A 108.3
C18' C17' C16' 125.0(3)
C18' C17' H17A 117.5
C16' C17' H17A 117.5
C17' C18' C19' 120.6(3)
C17' C18' C28' 123.2(3)
C19' C18' C28' 116.1(3)
O5' C19' C18' 119.6(3)
O5' C19' C20' 120.2(3)
C18' C19' C20' 120.2(2)
C19' C20' C21' 115.4(2)
C19' C20' C29' 110.0(3)
C21' C20' C29' 110.3(2)
C19' C20' H20A 106.9
C21' C20' H20A 106.9
C29' C20' H20A 106.9
C20' C21' C22' 122.7(3)
C20' C21' C2' 116.8(2)
C22' C21' C2' 102.8(2)
C20' C21' H21A 104.2
C22' C21' H21A 104.2
C2' C21' H21A 104.2
C23' C22' C30' 115.6(2)
C23' C22' C21' 101.2(2)
C30' C22' C21' 118.1(3)
C23' C22' H22A 107.1
C30' C22' H22A 107.1
C21' C22' H22A 107.1
O6' C23' N1' 124.1(3)
O6' C23' C22' 126.5(3)
N1' C23' C22' 109.4(3)
C8' C24' H24E 109.5
C8' C24' H24F 109.5
H24E C24' H24F 109.5
C8' C24' H24D 109.5
H24E C24' H24D 109.5
H24F C24' H24D 109.5
C12' C25' H25D 109.5
C12' C25' H25E 109.5
H25D C25' H25E 109.5
C12' C25' H25F 109.5
H25D C25' H25F 109.5
H25E C25' H25F 109.5
C14' C26' H26D 109.5
C14' C26' H26F 109.5
H26D C26' H26F 109.5
C14' C26' H26E 109.5
H26D C26' H26E 109.5
H26F C26' H26E 109.5
C16' C27' H27F 109.5
C16' C27' H27E 109.5
H27F C27' H27E 109.5
C16' C27' H27D 109.5
H27F C27' H27D 109.5
H27E C27' H27D 109.5
C18' C28' H28F 109.5
C18' C28' H28E 109.5
H28F C28' H28E 109.5
C18' C28' H28D 109.5
H28F C28' H28D 109.5
H28E C28' H28D 109.5
C20' C29' H29E 109.5
C20' C29' H29F 109.5
H29E C29' H29F 109.5
C20' C29' H29D 109.5
H29E C29' H29D 109.5
H29F C29' H29D 109.5
C31' C30' C22' 113.7(3)
C31' C30' H30D 108.8
C22' C30' H30D 108.8
C31' C30' H30C 108.8
C22' C30' H30C 108.8
H30D C30' H30C 107.7
C33' C31' C32' 110.8(3)
C33' C31' C30' 111.3(3)
C32' C31' C30' 111.8(3)
C33' C31' H31A 107.6
C32' C31' H31A 107.6
C30' C31' H31A 107.6
C31' C32' H32F 109.5
C31' C32' H32E 109.5
H32F C32' H32E 109.5
C31' C32' H32D 109.5
H32F C32' H32D 109.5
H32E C32' H32D 109.5
C31' C33' H33F 109.5
C31' C33' H33E 109.5
H33F C33' H33E 109.5
C31' C33' H33D 109.5
H33F C33' H33D 109.5
H33E C33' H33D 109.5
Cl2S C1S Cl1S 111.1(3)
Cl2S C1S H1SA 109.4
Cl1S C1S H1SA 109.4
Cl2S C1S H1SB 109.4
Cl1S C1S H1SB 109.4
H1SA C1S H1SB 108.0
Cl3S C2S Cl4S 119.0(4)
Cl3S C2S Cl3B 33.7(3)
Cl4S C2S Cl3B 106.3(5)
Cl3S C2S H2SB 107.6
Cl4S C2S H2SB 107.6
Cl3B C2S H2SB 83.8
Cl3S C2S H2SA 107.6
Cl4S C2S H2SA 107.6
Cl3B C2S H2SA 138.9
H2SB C2S H2SA 107.0
Cl3S C2S H2SC 76.2
Cl4S C2S H2SC 110.2
Cl3B C2S H2SC 109.9
H2SB C2S H2SC 133.6
H2SA C2S H2SC 35.5
Cl3S C2S H2SD 124.5
Cl4S C2S H2SD 110.8
Cl3B C2S H2SD 110.9
H2SB C2S H2SD 30.4
H2SA C2S H2SD 77.4
H2SC C2S H2SD 108.7
Cl6S C3S Cl5S 114.0(4)
Cl6S C3S H3SA 108.7
Cl5S C3S H3SA 108.7
Cl6S C3S H3SB 108.7
Cl5S C3S H3SB 108.7
H3SA C3S H3SB 107.6
C2S Cl3S H2SC 33.9

loop_
_geom_bond_atom_site_label_1
_geom_bond_atom_site_label_2
_geom_bond_distance
O1 C1 1.221(4)
O2 C4 1.212(4)
O3 C9 1.346(4)
O3 H3 0.8400
O4 C11 1.225(4)
O5 C19 1.218(4)
O6 C23 1.237(4)
N1 C23 1.340(4)
N1 C2 1.453(4)
N1 H1 0.8800
C1 C6 1.474(4)
C1 C2 1.536(4)
C2 C3 1.533(4)
C2 C21 1.572(4)
C3 C4 1.503(4)
C3 H3B 0.9900
C3 H3A 0.9900
C4 C5 1.491(4)
C5 C10 1.400(4)
C5 C6 1.414(4)
C6 C7 1.396(4)
C7 C8 1.373(5)
C7 H7 0.9500
C8 C9 1.409(5)
C8 C24 1.498(4)
C9 C10 1.390(4)
C10 C11 1.513(4)
C11 C12 1.473(5)
C12 C13 1.345(6)
C12 C25 1.491(5)
C13 C14 1.454(5)
C13 H13 0.9500
C14 C15 1.329(7)
C14 C26 1.494(6)
C15 C16 1.530(6)
C15 H15 0.9500
C16 C17 1.516(4)
C16 C27 1.548(6)
C16 H16 1.0000
C17 C18 1.326(5)
C17 H17 0.9500
C18 C19 1.494(4)
C18 C28 1.508(5)
C19 C20 1.526(4)
C20 C21 1.543(4)
C20 C29 1.546(5)
C20 H20 1.0000
C21 C22 1.546(4)
C21 H21 1.0000
C22 C23 1.519(4)
C22 C30 1.527(4)
C22 H22 1.0000
C24 H24A 0.9800
C24 H24B 0.9800
C24 H24C 0.9800
C25 H25A 0.9800
C25 H25C 0.9800
C25 H25B 0.9800
C26 H26B 0.9800
C26 H26A 0.9800
C26 H26C 0.9800
C27 H27A 0.9800
C27 H27B 0.9800
C27 H27C 0.9800
C28 H28A 0.9800
C28 H28C 0.9800
C28 H28B 0.9800
C29 H29C 0.9800
C29 H29B 0.9800
C29 H29A 0.9800
C30 C31 1.518(5)
C30 H30A 0.9900
C30 H30B 0.9900
C31 C32 1.537(7)
C31 C33 1.563(9)
C31 H31 1.0000
C32 H32C 0.9800
C32 H32A 0.9800
C32 H32B 0.9800
C33 H33B 0.9800
C33 H33A 0.9800
C33 H33C 0.9800
O1' C1' 1.213(4)
O2' C4' 1.220(4)
O3' C9' 1.346(4)
O3' H3' 0.8400
O4' C11' 1.212(4)
O5' C19' 1.215(4)
O6' C23' 1.243(4)
N1' C23' 1.341(4)
N1' C2' 1.469(4)
N1' H1' 0.8800
C1' C6' 1.489(4)
C1' C2' 1.536(4)
C2' C3' 1.533(4)
C2' C21' 1.562(4)
C3' C4' 1.513(4)
C3' H3'A 0.9900
C3' H3'B 0.9900
C4' C5' 1.482(4)
C5' C6' 1.404(4)
C5' C10' 1.408(4)
C6' C7' 1.386(4)
C7' C8' 1.386(4)
C7' H7' 0.9500
C8' C9' 1.415(4)
C8' C24' 1.498(4)
C9' C10' 1.394(4)
C10' C11' 1.515(4)
C11' C12' 1.485(4)
C12' C13' 1.346(5)
C12' C25' 1.512(4)
C13' C14' 1.464(4)
C13' H13A 0.9500
C14' C15' 1.337(5)
C14' C26' 1.510(4)
C15' C16' 1.514(4)
C15' H15A 0.9500
C16' C17' 1.513(4)
C16' C27' 1.537(5)
C16' H16A 1.0000
C17' C18' 1.333(4)
C17' H17A 0.9500
C18' C19' 1.491(4)
C18' C28' 1.508(4)
C19' C20' 1.537(4)
C20' C21' 1.537(4)
C20' C29' 1.548(4)
C20' H20A 1.0000
C21' C22' 1.539(4)
C21' H21A 1.0000
C22' C23' 1.518(5)
C22' C30' 1.530(4)
C22' H22A 1.0000
C24' H24E 0.9800
C24' H24F 0.9800
C24' H24D 0.9800
C25' H25D 0.9800
C25' H25E 0.9800
C25' H25F 0.9800
C26' H26D 0.9800
C26' H26F 0.9800
C26' H26E 0.9800
C27' H27F 0.9800
C27' H27E 0.9800
C27' H27D 0.9800
C28' H28F 0.9800
C28' H28E 0.9800
C28' H28D 0.9800
C29' H29E 0.9800
C29' H29F 0.9800
C29' H29D 0.9800
C30' C31' 1.529(5)
C30' H30D 0.9900
C30' H30C 0.9900
C31' C33' 1.519(5)
C31' C32' 1.523(5)
C31' H31A 1.0000
C32' H32F 0.9800
C32' H32E 0.9800
C32' H32D 0.9800
C33' H33F 0.9800
C33' H33E 0.9800
C33' H33D 0.9800
C1S Cl2S 1.749(5)
C1S Cl1S 1.766(5)
C1S H1SA 0.9900
C1S H1SB 0.9900
C2S Cl3S 1.634(8)
C2S Cl4S 1.729(7)
C2S Cl3B 1.909(13)
C2S H2SB 0.9900
C2S H2SA 0.9900
C2S H2SC 0.9700
C2S H2SD 0.9700
C3S Cl6S 1.610(7)
C3S Cl5S 1.781(6)
C3S H3SA 0.9900
C3S H3SB 0.9900
Cl3S H2SC 1.6895
